data_2015797
loop_
_publ_author_name
'Cunico, Wilson'
'Capri, Liliane R.'
'Gomez, C. R. B.'
'Wardell, Solange M. S. V.'
'Low, John N.'
'Glidewell, Christopher'

_publ_section_title
;
 Five symmetrically substituted 2-aryl-3-benzyl-1,3-thiazolidin-4-ones:
 supramolecular structures in zero, one and two dimensions
;
_journal_coeditor_code GG3061
_journal_issue 2
_journal_name_full 'Acta Crystallographica Section C'
_journal_page_first o102
_journal_page_last o107
_journal_paper_doi 10.1107/S0108270106055272
_journal_volume 63
_journal_year 2007
_chemical_formula_iupac 'C18 H19 N O3 S'
_chemical_formula_moiety 'C18 H19 N O3 S'
_chemical_formula_sum 'C18 H19 N O3 S'
_chemical_formula_weight 329.40
_chemical_name_systematic
;
3-(2-methoxybenzyl)-2-(2-methoxyphenyl)-1,3-thiazolidin-4-one
;
_space_group_IT_number 14
_symmetry_cell_setting monoclinic
_symmetry_space_group_name_Hall '-P 2yn'
_symmetry_space_group_name_H-M 'P 1 21/n 1'
_atom_sites_solution_hydrogens geom
_atom_sites_solution_primary direct
_atom_sites_solution_secondary difmap
_cell_angle_alpha 90.00
_cell_angle_beta 94.450(2)
_cell_angle_gamma 90.00
_cell_formula_units_Z 4
_cell_length_a 8.3321(2)
_cell_length_b 18.3668(4)
_cell_length_c 10.8568(2)
_cell_measurement_reflns_used 3643
_cell_measurement_temperature 120(2)
_cell_measurement_theta_max 27.50
_cell_measurement_theta_min 3.31
_cell_volume 1656.45(6)
_computing_cell_refinement 'DENZO (Otwinowski & Minor, 1997) and COLLECT'
_computing_data_collection 'COLLECT (Hooft, 1999)'
_computing_data_reduction 'DENZO and COLLECT'
_computing_molecular_graphics 'PLATON (Spek, 2003)'
_computing_publication_material 'SHELXL97 and PRPKAPPA (Ferguson, 1999)'
_computing_structure_refinement 'OSCAIL and SHELXL97 (Sheldrick, 1997)'
_computing_structure_solution 'OSCAIL (McArdle, 2003) and SHELXS97 (Sheldrick, 1997)'
_diffrn_ambient_temperature 120(2)
_diffrn_detector_area_resol_mean 9.091
_diffrn_measured_fraction_theta_full 0.974
_diffrn_measured_fraction_theta_max 0.957
_diffrn_measurement_device_type 'Bruker--Nonius KappaCCD'
_diffrn_measurement_method '\f and \w scans'
_diffrn_radiation_monochromator graphite
_diffrn_radiation_source 'Bruker-Nonius FR591 rotating anode'
_diffrn_radiation_type 'Mo K\a'
_diffrn_radiation_wavelength 0.71073
_diffrn_reflns_av_R_equivalents 0.0324
_diffrn_reflns_av_sigmaI/netI 0.030
_diffrn_reflns_limit_h_max 10
_diffrn_reflns_limit_h_min -9
_diffrn_reflns_limit_k_max 23
_diffrn_reflns_limit_k_min -23
_diffrn_reflns_limit_l_max 14
_diffrn_reflns_limit_l_min -14
_diffrn_reflns_number 17857
_diffrn_reflns_theta_full 25.0
_diffrn_reflns_theta_max 27.50
_diffrn_reflns_theta_min 3.31
_diffrn_standards_decay_% 0
_exptl_absorpt_coefficient_mu 0.210
_exptl_absorpt_correction_T_max 0.959
_exptl_absorpt_correction_T_min 0.940
_exptl_absorpt_correction_type multi-scan
_exptl_absorpt_process_details '(SADABS; Sheldrick, 2003)'
_exptl_crystal_colour colourless
_exptl_crystal_density_diffrn 1.321
_exptl_crystal_density_method 'not measured'
_exptl_crystal_description block
_exptl_crystal_F_000 696
_exptl_crystal_size_max 0.35
_exptl_crystal_size_mid 0.35
_exptl_crystal_size_min 0.20
_refine_diff_density_max 0.325
_refine_diff_density_min -0.245
_refine_ls_extinction_method none
_refine_ls_goodness_of_fit_ref 1.043
_refine_ls_hydrogen_treatment constr
_refine_ls_matrix_type full
_refine_ls_number_parameters 210
_refine_ls_number_reflns 3643
_refine_ls_number_restraints 0
_refine_ls_restrained_S_all 1.043
_refine_ls_R_factor_all 0.0398
_refine_ls_R_factor_gt 0.0347
_refine_ls_shift/su_max 0.001
_refine_ls_shift/su_mean 0.000
_refine_ls_structure_factor_coef Fsqd
_refine_ls_weighting_details 'w=1/[\s^2^(Fo^2^)+(0.0269P)^2^+1.0914P] where P=(Fo^2^+2Fc^2^)/3'
_refine_ls_weighting_scheme calc
_refine_ls_wR_factor_gt 0.0830
_refine_ls_wR_factor_ref 0.0858
_reflns_number_gt 3259
_reflns_number_total 3643
_reflns_threshold_expression I>2\s(I)
_cod_data_source_file gg3061.cif
_cod_data_source_block I
_cod_original_sg_symbol_H-M 'P 21/n'
_cod_database_code 2015797
_cod_database_fobs_code 2015797

loop_
_symmetry_equiv_pos_as_xyz
'x, y, z'
'-x+1/2, y+1/2, -z+1/2'
'-x, -y, -z'
'x+1/2, -y+1/2, z+1/2'

loop_
_atom_site_type_symbol
_atom_site_label
_atom_site_fract_x
_atom_site_fract_y
_atom_site_fract_z
_atom_site_U_iso_or_equiv
_atom_site_adp_type
_atom_site_calc_flag
_atom_site_refinement_flags
_atom_site_occupancy
S S1 0.74584(4) 0.517259(18) 0.47498(3) 0.01964(10) Uani d . 1
C C2 0.71836(16) 0.50387(7) 0.64006(12) 0.0164(3) Uani d . 1
C C21 0.84157(16) 0.45225(7) 0.70183(12) 0.0165(3) Uani d . 1
C C22 0.82233(17) 0.37724(7) 0.67929(12) 0.0186(3) Uani d . 1
O O22 0.69400(13) 0.35958(5) 0.59885(9) 0.0227(2) Uani d . 1
C C221 0.6691(2) 0.28392(8) 0.57169(14) 0.0316(4) Uani d . 1
C C23 0.92925(18) 0.32726(8) 0.73653(14) 0.0240(3) Uani d . 1
C C24 1.05738(19) 0.35246(9) 0.81393(14) 0.0279(3) Uani d . 1
C C25 1.08049(18) 0.42616(9) 0.83516(14) 0.0264(3) Uani d . 1
C C26 0.97188(17) 0.47576(8) 0.77853(13) 0.0210(3) Uani d . 1
N N3 0.72868(14) 0.57652(6) 0.69289(10) 0.0162(2) Uani d . 1
C C37 0.68126(17) 0.58965(7) 0.81732(12) 0.0180(3) Uani d . 1
C C31 0.51103(16) 0.61795(7) 0.82077(12) 0.0172(3) Uani d . 1
C C32 0.45595(17) 0.63563(7) 0.93613(13) 0.0199(3) Uani d . 1
O O32 0.56653(12) 0.62518(6) 1.03487(9) 0.0242(2) Uani d . 1
C C321 0.5106(2) 0.63609(10) 1.15509(13) 0.0302(4) Uani d . 1
C C33 0.30138(19) 0.66200(9) 0.94547(14) 0.0288(3) Uani d . 1
C C34 0.19960(19) 0.66985(9) 0.83815(15) 0.0315(4) Uani d . 1
C C35 0.25127(19) 0.65255(8) 0.72409(14) 0.0265(3) Uani d . 1
C C36 0.40722(17) 0.62666(7) 0.71600(13) 0.0203(3) Uani d . 1
C C4 0.80050(17) 0.62907(7) 0.62972(12) 0.0181(3) Uani d . 1
O O4 0.82535(13) 0.69122(5) 0.66759(9) 0.0259(2) Uani d . 1
C C5 0.85140(19) 0.60177(7) 0.50706(13) 0.0224(3) Uani d . 1
H H2 0.6081 0.4840 0.6488 0.020 Uiso calc R 1
H H22A 0.7620 0.2647 0.5321 0.038 Uiso calc R 1
H H22B 0.5717 0.2781 0.5159 0.038 Uiso calc R 1
H H22C 0.6564 0.2572 0.6485 0.038 Uiso calc R 1
H H23 0.9146 0.2765 0.7227 0.029 Uiso calc R 1
H H24 1.1307 0.3185 0.8531 0.034 Uiso calc R 1
H H25 1.1694 0.4427 0.8878 0.032 Uiso calc R 1
H H26 0.9874 0.5264 0.7927 0.025 Uiso calc R 1
H H37A 0.7565 0.6253 0.8587 0.022 Uiso calc R 1
H H37B 0.6914 0.5436 0.8648 0.022 Uiso calc R 1
H H32A 0.4815 0.6873 1.1648 0.036 Uiso calc R 1
H H32B 0.5961 0.6230 1.2183 0.036 Uiso calc R 1
H H32C 0.4161 0.6054 1.1643 0.036 Uiso calc R 1
H H33 0.2655 0.6745 1.0237 0.035 Uiso calc R 1
H H34 0.0931 0.6874 0.8437 0.038 Uiso calc R 1
H H35 0.1810 0.6583 0.6516 0.032 Uiso calc R 1
H H36 0.4428 0.6148 0.6374 0.024 Uiso calc R 1
H H51 0.9692 0.5937 0.5118 0.027 Uiso calc R 1
H H52 0.8229 0.6377 0.4410 0.027 Uiso calc R 1

loop_
_atom_site_aniso_label
_atom_site_aniso_U_11
_atom_site_aniso_U_22
_atom_site_aniso_U_33
_atom_site_aniso_U_12
_atom_site_aniso_U_13
_atom_site_aniso_U_23
S1 0.0248(2) 0.01877(17) 0.01534(17) 0.00047(12) 0.00152(13) -0.00249(12)
C2 0.0184(7) 0.0144(6) 0.0169(6) 0.0007(5) 0.0043(5) -0.0007(5)
C21 0.0182(7) 0.0157(6) 0.0163(6) 0.0024(5) 0.0063(5) 0.0017(5)
C22 0.0239(7) 0.0173(6) 0.0157(6) 0.0001(5) 0.0087(5) 0.0012(5)
O22 0.0321(6) 0.0143(5) 0.0218(5) -0.0038(4) 0.0023(4) -0.0019(4)
C221 0.0541(11) 0.0160(7) 0.0250(8) -0.0089(6) 0.0042(7) -0.0015(6)
C23 0.0296(8) 0.0174(6) 0.0266(7) 0.0047(5) 0.0126(6) 0.0065(5)
C24 0.0263(8) 0.0297(8) 0.0286(8) 0.0108(6) 0.0076(6) 0.0127(6)
C25 0.0198(8) 0.0326(8) 0.0265(7) 0.0041(6) 0.0006(6) 0.0041(6)
C26 0.0194(7) 0.0209(7) 0.0228(7) 0.0008(5) 0.0030(6) -0.0002(5)
N3 0.0199(6) 0.0137(5) 0.0156(5) 0.0024(4) 0.0055(4) -0.0011(4)
C37 0.0216(7) 0.0191(6) 0.0139(6) 0.0033(5) 0.0053(5) -0.0001(5)
C31 0.0196(7) 0.0129(6) 0.0195(6) 0.0005(5) 0.0044(5) -0.0010(5)
C32 0.0195(7) 0.0219(7) 0.0185(6) 0.0017(5) 0.0023(5) -0.0010(5)
O32 0.0206(5) 0.0380(6) 0.0145(5) 0.0070(4) 0.0046(4) -0.0015(4)
C321 0.0289(9) 0.0471(10) 0.0154(7) 0.0080(7) 0.0074(6) -0.0005(6)
C33 0.0243(8) 0.0404(9) 0.0225(7) 0.0070(6) 0.0066(6) -0.0049(6)
C34 0.0185(8) 0.0433(9) 0.0326(8) 0.0084(6) 0.0019(6) -0.0042(7)
C35 0.0211(8) 0.0329(8) 0.0249(7) 0.0028(6) -0.0025(6) -0.0015(6)
C36 0.0240(8) 0.0182(6) 0.0189(6) 0.0002(5) 0.0031(5) -0.0028(5)
C4 0.0197(7) 0.0168(6) 0.0180(6) 0.0023(5) 0.0028(5) 0.0003(5)
O4 0.0378(6) 0.0155(5) 0.0251(5) -0.0030(4) 0.0070(5) -0.0027(4)
C5 0.0285(8) 0.0199(7) 0.0197(7) -0.0028(5) 0.0084(6) -0.0018(5)

loop_
_atom_type_symbol
_atom_type_description
_atom_type_scat_dispersion_real
_atom_type_scat_dispersion_imag
_atom_type_scat_source
C C 0.0033 0.0016 'International Tables Vol C Tables 4.2.6.8 and 6.1.1.4'
H H 0.0000 0.0000 'International Tables Vol C Tables 4.2.6.8 and 6.1.1.4'
N N 0.0061 0.0033 'International Tables Vol C Tables 4.2.6.8 and 6.1.1.4'
O O 0.0106 0.0060 'International Tables Vol C Tables 4.2.6.8 and 6.1.1.4'
S S 0.1246 0.1234 'International Tables Vol C Tables 4.2.6.8 and 6.1.1.4'

loop_
_geom_angle_atom_site_label_1
_geom_angle_atom_site_label_2
_geom_angle_atom_site_label_3
_geom_angle
_geom_angle_publ_flag
C5 S1 C2 91.29(6) no
N3 C2 C21 112.51(11) no
N3 C2 S1 104.70(8) no
C21 C2 S1 112.54(9) no
N3 C2 H2 109.0 no
C21 C2 H2 109.0 no
S1 C2 H2 109.0 no
C26 C21 C22 118.91(12) no
C26 C21 C2 122.93(12) no
C22 C21 C2 118.15(12) no
O22 C22 C23 124.83(12) no
O22 C22 C21 114.63(12) no
C23 C22 C21 120.54(13) no
C22 O22 C221 117.11(12) no
O22 C221 H22A 109.5 no
O22 C221 H22B 109.5 no
H22A C221 H22B 109.5 no
O22 C221 H22C 109.5 no
H22A C221 H22C 109.5 no
H22B C221 H22C 109.5 no
C24 C23 C22 119.13(13) no
C24 C23 H23 120.4 no
C22 C23 H23 120.4 no
C25 C24 C23 121.21(14) no
C25 C24 H24 119.4 no
C23 C24 H24 119.4 no
C24 C25 C26 119.27(14) no
C24 C25 H25 120.4 no
C26 C25 H25 120.4 no
C21 C26 C25 120.91(13) no
C21 C26 H26 119.5 no
C25 C26 H26 119.5 no
C4 N3 C2 118.10(11) no
C4 N3 C37 121.03(11) no
C2 N3 C37 120.42(10) no
N3 C37 C31 113.69(11) no
N3 C37 H37A 108.8 no
C31 C37 H37A 108.8 no
N3 C37 H37B 108.8 no
C31 C37 H37B 108.8 no
H37A C37 H37B 107.7 no
C36 C31 C32 118.65(13) no
C36 C31 C37 123.12(12) no
C32 C31 C37 118.22(12) no
O32 C32 C33 124.26(13) no
O32 C32 C31 114.72(12) no
C33 C32 C31 121.02(13) no
C32 O32 C321 116.49(11) no
O32 C321 H32A 109.5 no
O32 C321 H32B 109.5 no
H32A C321 H32B 109.5 no
O32 C321 H32C 109.5 no
H32A C321 H32C 109.5 no
H32B C321 H32C 109.5 no
C32 C33 C34 118.88(14) no
C32 C33 H33 120.6 no
C34 C33 H33 120.6 no
C35 C34 C33 120.96(14) no
C35 C34 H34 119.5 no
C33 C34 H34 119.5 no
C34 C35 C36 119.53(14) no
C34 C35 H35 120.2 no
C36 C35 H35 120.2 no
C31 C36 C35 120.95(13) no
C31 C36 H36 119.5 no
C35 C36 H36 119.5 no
O4 C4 N3 124.42(12) no
O4 C4 C5 123.51(12) no
N3 C4 C5 112.05(11) no
C4 C5 S1 106.80(9) no
C4 C5 H51 110.4 no
S1 C5 H51 110.4 no
C4 C5 H52 110.4 no
S1 C5 H52 110.4 no
H51 C5 H52 108.6 no

loop_
_geom_bond_atom_site_label_1
_geom_bond_atom_site_label_2
_geom_bond_distance
_geom_bond_publ_flag
S1 C5 1.8047(14) no
S1 C2 1.8409(13) no
C2 N3 1.4523(16) no
C2 C21 1.5152(18) no
C2 H2 1.00 no
C21 C26 1.385(2) no
C21 C22 1.4064(18) no
C22 O22 1.3661(18) no
C22 C23 1.392(2) no
O22 C221 1.4324(17) no
C221 H22A 0.98 no
C221 H22B 0.98 no
C221 H22C 0.98 no
C23 C24 1.386(2) no
C23 H23 0.95 no
C24 C25 1.384(2) no
C24 H24 0.95 no
C25 C26 1.393(2) no
C25 H25 0.95 no
C26 H26 0.95 no
N3 C4 1.3505(17) no
N3 C37 1.4567(16) no
C37 C31 1.5138(19) no
C37 H37A 0.99 no
C37 H37B 0.99 no
C31 C36 1.3838(19) no
C31 C32 1.4049(19) no
C32 O32 1.3718(17) no
C32 C33 1.387(2) no
O32 C321 1.4336(16) no
C321 H32A 0.98 no
C321 H32B 0.98 no
C321 H32C 0.98 no
C33 C34 1.394(2) no
C33 H33 0.95 no
C34 C35 1.379(2) no
C34 H34 0.95 no
C35 C36 1.393(2) no
C35 H35 0.95 no
C36 H36 0.95 no
C4 O4 1.2253(16) no
C4 C5 1.5140(18) no
C5 H51 0.99 no
C5 H52 0.99 no

loop_
_geom_torsion_atom_site_label_1
_geom_torsion_atom_site_label_2
_geom_torsion_atom_site_label_3
_geom_torsion_atom_site_label_4
_geom_torsion
_geom_torsion_publ_flag
C5 S1 C2 N3 23.73(10) no
C5 S1 C2 C21 -98.77(10) no
N3 C2 C21 C26 -14.23(18) no
S1 C2 C21 C26 103.77(13) no
N3 C2 C21 C22 166.10(11) no
S1 C2 C21 C22 -75.90(13) no
C26 C21 C22 O22 -177.60(12) no
C2 C21 C22 O22 2.09(17) no
C26 C21 C22 C23 2.2(2) no
C2 C21 C22 C23 -178.08(12) no
C23 C22 O22 C221 -0.25(19) no
C21 C22 O22 C221 179.58(12) no
O22 C22 C23 C24 178.31(13) no
C21 C22 C23 C24 -1.5(2) no
C22 C23 C24 C25 0.1(2) no
C23 C24 C25 C26 0.6(2) no
C22 C21 C26 C25 -1.5(2) no
C2 C21 C26 C25 178.80(13) no
C24 C25 C26 C21 0.1(2) no
C21 C2 N3 C4 102.76(13) no
S1 C2 N3 C4 -19.76(14) no
C21 C2 N3 C37 -69.62(15) no
S1 C2 N3 C37 167.86(10) no
C4 N3 C37 C31 90.95(15) no
C2 N3 C37 C31 -96.90(14) no
N3 C37 C31 C36 3.42(18) no
N3 C37 C31 C32 -177.07(11) no
C36 C31 C32 O32 179.85(12) no
C37 C31 C32 O32 0.31(18) no
C36 C31 C32 C33 -0.6(2) no
C37 C31 C32 C33 179.82(13) no
C33 C32 O32 C321 6.1(2) no
C31 C32 O32 C321 -174.40(13) no
O32 C32 C33 C34 -179.63(15) no
C31 C32 C33 C34 0.9(2) no
C32 C33 C34 C35 -0.7(3) no
C33 C34 C35 C36 0.2(3) no
C32 C31 C36 C35 0.1(2) no
C37 C31 C36 C35 179.66(13) no
C34 C35 C36 C31 0.1(2) no
C2 N3 C4 O4 -175.45(13) no
C37 N3 C4 O4 -3.1(2) no
C2 N3 C4 C5 3.01(17) no
C37 N3 C4 C5 175.34(12) no
O4 C4 C5 S1 -165.71(12) no
N3 C4 C5 S1 15.81(15) no
C2 S1 C5 C4 -22.68(10) no

loop_
_cod_related_entry_id
_cod_related_entry_database
_cod_related_entry_code
1 ChemSpider 21133290
